data_7708150
loop_
_publ_author_name
'Guschlbauer, Jannick'
'Vollgraff, Tobias'
'Xie, Xiulan'
'Fetoh, Ahmed'
'Sundermeyer, J\"org'

_publ_section_title
;
 Heavy silylchalcogenido lanthanates synthesis
 Ph<sub>4</sub>P[Cp<sub>3</sub>La-ESiMe<sub>3</sub>] (E = S, Se, and Te)
 <i>via</i> fluoride-induced demethylation of dimethylcarbonate to
 Ph<sub>4</sub>P[OCO<sub>2</sub>Me] key intermediate.
;
_journal_issue 37
_journal_name_full 'Dalton transactions (Cambridge, England : 2003)'
_journal_page_first 13103
_journal_page_last 13111
_journal_paper_doi 10.1039/d1dt02000e
_journal_volume 50
_journal_year 2021
_chemical_formula_moiety 'C24 H20 P 1+, C3 H9 S Si 1-'
_chemical_formula_sum 'C27 H29 P S Si'
_chemical_formula_weight 444.62
_space_group_crystal_system orthorhombic
_space_group_IT_number 61
_space_group_name_Hall '-P 2ac 2ab'
_space_group_name_H-M_alt 'P b c a'
_atom_sites_solution_hydrogens geom
_atom_sites_solution_primary direct
_atom_sites_solution_secondary difmap
_audit_creation_method SHELXL-2018/3
_audit_update_record
;
2021-05-31 deposited with the CCDC.	2021-08-25 downloaded from the CCDC.
;
_cell_angle_alpha 90
_cell_angle_beta 90
_cell_angle_gamma 90
_cell_formula_units_Z 8
_cell_length_a 17.6627(3)
_cell_length_b 15.3022(3)
_cell_length_c 18.0163(4)
_cell_measurement_reflns_used 44564
_cell_measurement_temperature 100(2)
_cell_measurement_theta_max 72.56
_cell_measurement_theta_min 3.50
_cell_volume 4869.41(17)
_computing_cell_refinement
; 
X-Area Recipe 1.33.0.0 (STOE, 2015) 
;
_computing_data_collection
; 
X-Area Pilatus3_SV 1.31.127.0 (STOE, 2016) 
;
_computing_data_reduction
; 
X-Area Integrate 1.71.0.0 (STOE, 2016) 
X-Area LANA 1.68.2.0 (STOE, 2016) 
;
_computing_molecular_graphics
'DIAMOND 4 (H. Putz, K. Brandenburg, Crystal Impact GbR, Kreuzherrenstr. 102, 53227 Bonn, Germany)'
_computing_publication_material
; 
'WinGX 2014.1 (L.J. Farrugia, J. Appl. Cryst. 2012, 45, 849-854)'
'enCIFer (F. H. Allen, O. Johnson, G. P. Shields, B. R. Smith, M. Towler, J. Appl. Cryst. 2004, 37, 335-338.)'
;
_computing_structure_refinement 'SHELXL-2017/1 (Sheldrick, 2017)'
_computing_structure_solution 'SHELXT (Sheldrick, G. M. (2015). Acta Cryst. A71, 3-8.)'
_diffrn_ambient_temperature 100(2)
_diffrn_detector_area_resol_mean 5.81
_diffrn_measured_fraction_theta_full 0.998
_diffrn_measured_fraction_theta_max 0.998
_diffrn_measurement_device_type 'STOE STADIVARI'
_diffrn_measurement_method 'rotation method, \w scans'
_diffrn_radiation_type CuK\a
_diffrn_radiation_wavelength 1.54178
_diffrn_reflns_av_R_equivalents 0.0326
_diffrn_reflns_av_unetI/netI 0.0146
_diffrn_reflns_Laue_measured_fraction_full 0.998
_diffrn_reflns_Laue_measured_fraction_max 0.998
_diffrn_reflns_limit_h_max 9
_diffrn_reflns_limit_h_min -20
_diffrn_reflns_limit_k_max 18
_diffrn_reflns_limit_k_min -18
_diffrn_reflns_limit_l_max 21
_diffrn_reflns_limit_l_min -21
_diffrn_reflns_number 42306
_diffrn_reflns_point_group_measured_fraction_full 0.998
_diffrn_reflns_point_group_measured_fraction_max 0.998
_diffrn_reflns_theta_full 66.496
_diffrn_reflns_theta_max 66.496
_diffrn_reflns_theta_min 4.909
_diffrn_source 'GeniX 3D HF Cu'
_exptl_absorpt_coefficient_mu 2.344
_exptl_absorpt_correction_T_max 0.8433
_exptl_absorpt_correction_T_min 0.3338
_exptl_absorpt_correction_type multi-scan
_exptl_absorpt_process_details
; 
STOE LANA, absorption correction by scaling of reflection intensities. 
;
_exptl_crystal_colour colourless
_exptl_crystal_density_diffrn 1.213
_exptl_crystal_density_method 'not measured'
_exptl_crystal_description needle
_exptl_crystal_F_000 1888
_exptl_crystal_size_max 0.231
_exptl_crystal_size_mid 0.187
_exptl_crystal_size_min 0.151
_refine_diff_density_max 0.219
_refine_diff_density_min -0.408
_refine_diff_density_rms 0.050
_refine_ls_extinction_method none
_refine_ls_goodness_of_fit_ref 1.140
_refine_ls_hydrogen_treatment constr
_refine_ls_matrix_type full
_refine_ls_number_parameters 274
_refine_ls_number_reflns 4276
_refine_ls_number_restraints 0
_refine_ls_restrained_S_all 1.140
_refine_ls_R_factor_all 0.0395
_refine_ls_R_factor_gt 0.0357
_refine_ls_shift/su_max 0.001
_refine_ls_shift/su_mean 0.000
_refine_ls_structure_factor_coef Fsqd
_refine_ls_weighting_details 'w=1/[\s^2^(Fo^2^)+(0.0635P)^2^+1.4315P] where P=(Fo^2^+2Fc^2^)/3'
_refine_ls_weighting_scheme calc
_refine_ls_wR_factor_gt 0.1045
_refine_ls_wR_factor_ref 0.1064
_reflns_Friedel_coverage 0.000
_reflns_number_gt 3780
_reflns_number_total 4276
_reflns_threshold_expression 'I > 2\s(I)'
_cod_data_source_file d1dt02000e2.cif
_cod_data_source_block jg224loesen
_cod_depositor_comments 'Adding full bibliography for 7708147--7708155.cif.'
_cod_database_code 7708150
_shelx_shelxl_version_number 2018/3
_shelx_space_group_comment
; 
The symmetry employed for this shelxl refinement is uniquely defined 
by the following loop, which should always be used as a source of 
symmetry information in preference to the above space-group names. 
They are only intended as comments. 
;

loop_
_space_group_symop_operation_xyz
'x, y, z'
'-x+1/2, -y, z+1/2'
'-x, y+1/2, -z+1/2'
'x+1/2, -y+1/2, -z'
'-x, -y, -z'
'x-1/2, y, -z-1/2'
'x, -y-1/2, z-1/2'
'-x-1/2, y-1/2, z'

loop_
_atom_site_label
_atom_site_type_symbol
_atom_site_fract_x
_atom_site_fract_y
_atom_site_fract_z
_atom_site_U_iso_or_equiv
_atom_site_adp_type
_atom_site_occupancy
_atom_site_site_symmetry_order
_atom_site_calc_flag
_atom_site_refinement_flags_posn
_atom_site_refinement_flags_adp
_atom_site_refinement_flags_occupancy
_atom_site_disorder_assembly
_atom_site_disorder_group
C1 C 0.40046(10) 0.43922(11) 0.35577(10) 0.0238(4) Uani 1 1 d . . . . .
C2 C 0.33164(11) 0.39559(12) 0.34875(10) 0.0290(4) Uani 1 1 d . . . . .
H2 H 0.286287 0.425540 0.355124 0.035 Uiso 1 1 calc R U . . .
C3 C 0.33134(11) 0.30669(12) 0.33211(11) 0.0331(4) Uani 1 1 d . . . . .
H3 H 0.285521 0.277490 0.326520 0.040 Uiso 1 1 calc R U . . .
C4 C 0.39845(11) 0.26162(12) 0.32385(10) 0.0320(4) Uani 1 1 d . . . . .
H4 H 0.397825 0.202192 0.313072 0.038 Uiso 1 1 calc R U . . .
C5 C 0.46670(11) 0.30507(12) 0.33164(11) 0.0330(4) Uani 1 1 d . . . . .
H5 H 0.511827 0.274312 0.326642 0.040 Uiso 1 1 calc R U . . .
C6 C 0.46866(11) 0.39438(12) 0.34688(10) 0.0284(4) Uani 1 1 d . . . . .
H6 H 0.514646 0.423569 0.351049 0.034 Uiso 1 1 calc R U . . .
C7 C 0.36157(9) 0.60722(11) 0.28765(9) 0.0236(4) Uani 1 1 d . . . . .
C8 C 0.34286(10) 0.55925(12) 0.22453(10) 0.0276(4) Uani 1 1 d . . . . .
H8 H 0.342469 0.498502 0.226008 0.033 Uiso 1 1 calc R U . . .
C9 C 0.32479(11) 0.60312(13) 0.15932(10) 0.0318(4) Uani 1 1 d . . . . .
H9 H 0.313092 0.571558 0.116730 0.038 Uiso 1 1 calc R U . . .
C10 C 0.32413(10) 0.69347(13) 0.15748(11) 0.0320(4) Uani 1 1 d . . . . .
H10 H 0.312531 0.722227 0.113454 0.038 Uiso 1 1 calc R U . . .
C11 C 0.34060(10) 0.74159(12) 0.22072(11) 0.0304(4) Uani 1 1 d . . . . .
H11 H 0.338608 0.802311 0.219546 0.036 Uiso 1 1 calc R U . . .
C12 C 0.36005(10) 0.69856(12) 0.28560(10) 0.0274(4) Uani 1 1 d . . . . .
H12 H 0.372118 0.730481 0.327905 0.033 Uiso 1 1 calc R U . . .
C13 C 0.48460(10) 0.60291(11) 0.39278(10) 0.0241(4) Uani 1 1 d . . . . .
C14 C 0.54171(10) 0.59669(11) 0.33905(9) 0.0259(4) Uani 1 1 d . . . . .
H14 H 0.532326 0.568148 0.294415 0.031 Uiso 1 1 calc R U . . .
C15 C 0.61195(10) 0.63303(12) 0.35249(10) 0.0274(4) Uani 1 1 d . . . . .
H15 H 0.650134 0.628333 0.317169 0.033 Uiso 1 1 calc R U . . .
C16 C 0.62557(10) 0.67669(11) 0.41896(10) 0.0286(4) Uani 1 1 d . . . . .
H16 H 0.673036 0.700698 0.428103 0.034 Uiso 1 1 calc R U . . .
C17 C 0.56880(10) 0.68455(11) 0.47152(10) 0.0287(4) Uani 1 1 d . . . . .
H17 H 0.578141 0.714291 0.515597 0.034 Uiso 1 1 calc R U . . .
C18 C 0.49804(10) 0.64822(11) 0.45871(10) 0.0259(4) Uani 1 1 d . . . . .
H18 H 0.459783 0.654027 0.493840 0.031 Uiso 1 1 calc R U . . .
C19 C 0.33041(9) 0.57412(11) 0.44720(9) 0.0226(4) Uani 1 1 d . . . . .
C20 C 0.26255(10) 0.61853(11) 0.43686(10) 0.0275(4) Uani 1 1 d . . . . .
H20 H 0.248015 0.636664 0.389698 0.033 Uiso 1 1 calc R U . . .
C21 C 0.21684(11) 0.63544(12) 0.49771(10) 0.0305(4) Uani 1 1 d . . . . .
H21 H 0.171397 0.665179 0.491199 0.037 Uiso 1 1 calc R U . . .
C22 C 0.23805(11) 0.60856(11) 0.56814(10) 0.0296(4) Uani 1 1 d . . . . .
H22 H 0.207527 0.621761 0.608677 0.035 Uiso 1 1 calc R U . . .
C23 C 0.30466(11) 0.56202(11) 0.57845(10) 0.0280(4) Uani 1 1 d . . . . .
H23 H 0.318500 0.543145 0.625607 0.034 Uiso 1 1 calc R U . . .
C24 C 0.35039(10) 0.54391(11) 0.51783(10) 0.0264(4) Uani 1 1 d . . . . .
H24 H 0.394508 0.511575 0.524140 0.032 Uiso 1 1 calc R U . . .
C25 C 0.49698(12) 0.37824(13) 0.14337(12) 0.0376(4) Uani 1 1 d . . . . .
H25A H 0.465535 0.404156 0.180843 0.056 Uiso 1 1 calc R U . . .
H25B H 0.513812 0.321827 0.159827 0.056 Uiso 1 1 calc R U . . .
H25C H 0.468518 0.371956 0.098290 0.056 Uiso 1 1 calc R U . . .
C26 C 0.63579(12) 0.39813(13) 0.04757(11) 0.0353(4) Uani 1 1 d . . . . .
H26A H 0.658958 0.345126 0.064789 0.053 Uiso 1 1 calc R U . . .
H26B H 0.674277 0.437576 0.030437 0.053 Uiso 1 1 calc R U . . .
H26C H 0.601748 0.385034 0.007546 0.053 Uiso 1 1 calc R U . . .
C27 C 0.53823(13) 0.55531(13) 0.09133(12) 0.0388(5) Uani 1 1 d . . . . .
H27A H 0.577604 0.596760 0.080843 0.058 Uiso 1 1 calc R U . . .
H27B H 0.505084 0.578688 0.128605 0.058 Uiso 1 1 calc R U . . .
H27C H 0.509911 0.543912 0.046894 0.058 Uiso 1 1 calc R U . . .
Si1 Si 0.58158(3) 0.45049(3) 0.12598(3) 0.02689(14) Uani 1 1 d . . . . .
P1 P 0.39423(2) 0.55489(3) 0.37119(2) 0.02181(13) Uani 1 1 d . . . . .
S1 S 0.65034(3) 0.47210(3) 0.21682(3) 0.03326(14) Uani 1 1 d . . . . .

loop_
_atom_site_aniso_label
_atom_site_aniso_U_11
_atom_site_aniso_U_22
_atom_site_aniso_U_33
_atom_site_aniso_U_23
_atom_site_aniso_U_13
_atom_site_aniso_U_12
C1 0.0265(9) 0.0248(9) 0.0200(8) 0.0001(7) -0.0006(7) 0.0010(6)
C2 0.0282(9) 0.0258(9) 0.0329(10) 0.0017(7) -0.0023(7) 0.0003(7)
C3 0.0367(11) 0.0282(9) 0.0344(10) 0.0015(8) -0.0072(8) -0.0061(8)
C4 0.0476(12) 0.0244(9) 0.0241(9) 0.0000(7) -0.0006(8) 0.0015(8)
C5 0.0371(11) 0.0285(9) 0.0334(10) -0.0018(8) 0.0047(8) 0.0074(8)
C6 0.0271(9) 0.0286(9) 0.0294(10) 0.0001(7) 0.0016(7) 0.0014(7)
C7 0.0218(8) 0.0266(9) 0.0224(9) 0.0013(7) 0.0008(6) -0.0001(6)
C8 0.0291(9) 0.0258(9) 0.0279(10) 0.0009(7) -0.0019(7) -0.0007(7)
C9 0.0327(10) 0.0357(10) 0.0270(10) 0.0007(8) -0.0031(7) -0.0050(8)
C10 0.0268(10) 0.0378(10) 0.0313(10) 0.0098(8) -0.0028(7) -0.0029(8)
C11 0.0281(9) 0.0269(9) 0.0362(11) 0.0067(8) -0.0010(7) -0.0004(7)
C12 0.0279(9) 0.0267(9) 0.0278(10) -0.0020(7) -0.0002(7) -0.0021(7)
C13 0.0250(9) 0.0226(8) 0.0247(9) 0.0013(7) -0.0018(7) 0.0009(6)
C14 0.0293(9) 0.0251(9) 0.0233(9) 0.0001(7) -0.0013(7) 0.0002(7)
C15 0.0265(9) 0.0275(9) 0.0282(9) 0.0028(7) 0.0032(7) -0.0012(7)
C16 0.0270(9) 0.0257(9) 0.0330(10) 0.0000(7) -0.0027(7) -0.0044(7)
C17 0.0326(10) 0.0270(9) 0.0266(9) -0.0032(7) -0.0022(7) -0.0048(7)
C18 0.0283(9) 0.0249(8) 0.0244(9) 0.0004(7) 0.0016(7) -0.0009(7)
C19 0.0227(8) 0.0211(8) 0.0241(9) -0.0023(7) 0.0008(7) -0.0012(6)
C20 0.0282(9) 0.0276(9) 0.0267(9) -0.0009(7) -0.0019(7) 0.0013(7)
C21 0.0275(9) 0.0274(9) 0.0365(10) -0.0037(8) 0.0009(7) 0.0046(7)
C22 0.0325(10) 0.0266(9) 0.0296(10) -0.0045(7) 0.0058(7) -0.0021(7)
C23 0.0334(10) 0.0267(9) 0.0241(9) 0.0005(7) 0.0004(7) -0.0027(7)
C24 0.0258(9) 0.0247(9) 0.0286(9) 0.0015(7) -0.0002(7) -0.0004(7)
C25 0.0345(11) 0.0351(11) 0.0431(12) -0.0008(9) 0.0002(9) -0.0001(8)
C26 0.0404(11) 0.0391(11) 0.0264(10) -0.0050(8) 0.0000(8) 0.0037(8)
C27 0.0461(12) 0.0330(10) 0.0374(11) -0.0017(8) -0.0085(9) 0.0033(9)
Si1 0.0289(3) 0.0281(3) 0.0237(3) -0.00179(18) -0.00133(19) 0.00232(19)
P1 0.0219(2) 0.0223(2) 0.0212(2) -0.00008(16) -0.00056(16) 0.00045(15)
S1 0.0311(3) 0.0431(3) 0.0256(2) -0.00640(19) -0.00300(17) 0.00681(19)

loop_
_atom_type_symbol
_atom_type_description
_atom_type_scat_dispersion_real
_atom_type_scat_dispersion_imag
_atom_type_scat_source
C C 0.0181 0.0091 'International Tables Vol C Tables 4.2.6.8 and 6.1.1.4'
H H 0.0000 0.0000 'International Tables Vol C Tables 4.2.6.8 and 6.1.1.4'
Si Si 0.2541 0.3302 'International Tables Vol C Tables 4.2.6.8 and 6.1.1.4'
P P 0.2955 0.4335 'International Tables Vol C Tables 4.2.6.8 and 6.1.1.4'
S S 0.3331 0.5567 'International Tables Vol C Tables 4.2.6.8 and 6.1.1.4'

loop_
_geom_angle_atom_site_label_1
_geom_angle_atom_site_label_2
_geom_angle_atom_site_label_3
_geom_angle
_geom_angle_site_symmetry_1
_geom_angle_site_symmetry_3
_geom_angle_publ_flag
C2 C1 C6 120.48(16) . . ?
C2 C1 P1 115.68(13) . . ?
C6 C1 P1 123.74(14) . . ?
C1 C2 C3 119.41(17) . . ?
C4 C3 C2 120.55(18) . . ?
C3 C4 C5 119.83(18) . . ?
C4 C5 C6 120.83(18) . . ?
C5 C6 C1 118.89(17) . . ?
C8 C7 C12 120.03(16) . . ?
C8 C7 P1 121.61(14) . . ?
C12 C7 P1 118.23(13) . . ?
C9 C8 C7 119.32(17) . . ?
C10 C9 C8 120.33(18) . . ?
C9 C10 C11 120.61(17) . . ?
C12 C11 C10 119.52(17) . . ?
C11 C12 C7 120.15(17) . . ?
C18 C13 C14 119.96(16) . . ?
C18 C13 P1 122.51(13) . . ?
C14 C13 P1 117.48(13) . . ?
C15 C14 C13 119.88(16) . . ?
C14 C15 C16 119.95(17) . . ?
C17 C16 C15 120.32(17) . . ?
C16 C17 C18 120.27(17) . . ?
C17 C18 C13 119.59(17) . . ?
C20 C19 C24 120.06(16) . . ?
C20 C19 P1 121.23(13) . . ?
C24 C19 P1 118.71(13) . . ?
C21 C20 C19 119.18(17) . . ?
C22 C21 C20 120.76(17) . . ?
C21 C22 C23 120.28(17) . . ?
C24 C23 C22 119.41(17) . . ?
C23 C24 C19 120.23(16) . . ?
C27 Si1 C25 103.43(10) . . ?
C27 Si1 C26 108.66(10) . . ?
C25 Si1 C26 106.14(9) . . ?
C27 Si1 S1 111.43(7) . . ?
C25 Si1 S1 115.37(7) . . ?
C26 Si1 S1 111.30(7) . . ?
C1 P1 C19 108.52(8) . . ?
C1 P1 C13 112.44(8) . . ?
C19 P1 C13 108.94(8) . . ?
C1 P1 C7 109.20(8) . . ?
C19 P1 C7 111.29(8) . . ?
C13 P1 C7 106.46(8) . . ?

loop_
_geom_bond_atom_site_label_1
_geom_bond_atom_site_label_2
_geom_bond_distance
_geom_bond_site_symmetry_2
_geom_bond_publ_flag
C1 C2 1.392(2) . ?
C1 C6 1.396(2) . ?
C1 P1 1.7950(17) . ?
C2 C3 1.393(3) . ?
C3 C4 1.379(3) . ?
C4 C5 1.384(3) . ?
C5 C6 1.394(3) . ?
C7 C8 1.393(2) . ?
C7 C12 1.398(3) . ?
C7 P1 1.7998(17) . ?
C8 C9 1.390(3) . ?
C9 C10 1.383(3) . ?
C10 C11 1.387(3) . ?
C11 C12 1.385(3) . ?
C13 C18 1.396(2) . ?
C13 C14 1.401(2) . ?
C13 P1 1.7998(18) . ?
C14 C15 1.381(2) . ?
C15 C16 1.392(3) . ?
C16 C17 1.384(3) . ?
C17 C18 1.387(2) . ?
C19 C20 1.390(2) . ?
C19 C24 1.399(3) . ?
C19 P1 1.7980(17) . ?
C20 C21 1.386(3) . ?
C21 C22 1.385(3) . ?
C22 C23 1.388(3) . ?
C23 C24 1.386(3) . ?
C25 Si1 1.885(2) . ?
C26 Si1 1.885(2) . ?
C27 Si1 1.884(2) . ?
Si1 S1 2.0648(7) . ?

loop_
_geom_torsion_atom_site_label_1
_geom_torsion_atom_site_label_2
_geom_torsion_atom_site_label_3
_geom_torsion_atom_site_label_4
_geom_torsion
_geom_torsion_site_symmetry_1
_geom_torsion_site_symmetry_2
_geom_torsion_site_symmetry_3
_geom_torsion_site_symmetry_4
_geom_torsion_publ_flag
C6 C1 C2 C3 -0.5(3) . . . . ?
P1 C1 C2 C3 176.04(14) . . . . ?
C1 C2 C3 C4 1.1(3) . . . . ?
C2 C3 C4 C5 -0.4(3) . . . . ?
C3 C4 C5 C6 -0.8(3) . . . . ?
C4 C5 C6 C1 1.3(3) . . . . ?
C2 C1 C6 C5 -0.7(3) . . . . ?
P1 C1 C6 C5 -176.96(14) . . . . ?
C12 C7 C8 C9 1.7(3) . . . . ?
P1 C7 C8 C9 -173.98(14) . . . . ?
C7 C8 C9 C10 -1.1(3) . . . . ?
C8 C9 C10 C11 -0.7(3) . . . . ?
C9 C10 C11 C12 1.9(3) . . . . ?
C10 C11 C12 C7 -1.3(3) . . . . ?
C8 C7 C12 C11 -0.6(3) . . . . ?
P1 C7 C12 C11 175.30(14) . . . . ?
C18 C13 C14 C15 2.1(3) . . . . ?
P1 C13 C14 C15 179.48(13) . . . . ?
C13 C14 C15 C16 -0.8(3) . . . . ?
C14 C15 C16 C17 -0.5(3) . . . . ?
C15 C16 C17 C18 0.6(3) . . . . ?
C16 C17 C18 C13 0.6(3) . . . . ?
C14 C13 C18 C17 -2.0(3) . . . . ?
P1 C13 C18 C17 -179.25(13) . . . . ?
C24 C19 C20 C21 2.6(3) . . . . ?
P1 C19 C20 C21 -176.97(14) . . . . ?
C19 C20 C21 C22 -0.1(3) . . . . ?
C20 C21 C22 C23 -1.8(3) . . . . ?
C21 C22 C23 C24 1.1(3) . . . . ?
C22 C23 C24 C19 1.5(3) . . . . ?
C20 C19 C24 C23 -3.4(3) . . . . ?
P1 C19 C24 C23 176.24(13) . . . . ?
C2 C1 P1 C19 51.04(16) . . . . ?
C6 C1 P1 C19 -132.49(15) . . . . ?
C2 C1 P1 C13 171.62(13) . . . . ?
C6 C1 P1 C13 -11.91(18) . . . . ?
C2 C1 P1 C7 -70.44(15) . . . . ?
C6 C1 P1 C7 106.03(16) . . . . ?
C20 C19 P1 C1 -115.52(14) . . . . ?
C24 C19 P1 C1 64.87(15) . . . . ?
C20 C19 P1 C13 121.75(14) . . . . ?
C24 C19 P1 C13 -57.85(15) . . . . ?
C20 C19 P1 C7 4.67(17) . . . . ?
C24 C19 P1 C7 -174.94(13) . . . . ?
C18 C13 P1 C1 -121.39(15) . . . . ?
C14 C13 P1 C1 61.27(15) . . . . ?
C18 C13 P1 C19 -1.05(17) . . . . ?
C14 C13 P1 C19 -178.39(13) . . . . ?
C18 C13 P1 C7 119.07(15) . . . . ?
C14 C13 P1 C7 -58.27(15) . . . . ?
C8 C7 P1 C1 2.08(17) . . . . ?
C12 C7 P1 C1 -173.70(13) . . . . ?
C8 C7 P1 C19 -117.70(15) . . . . ?
C12 C7 P1 C19 66.51(15) . . . . ?
C8 C7 P1 C13 123.71(15) . . . . ?
C12 C7 P1 C13 -52.08(15) . . . . ?
